data_7721088
loop_
_publ_author_name
'Khalaniya, Roman A.'
'Lyssenko, Konstantin A.'
'Shakhmukhametova, Iasmin A.'
'Shuyev, Nikita'
'Mironov, Andrei V.'
'Kulchu, Aleksandr N.'
'Polevik, Alexey O.'
'Samarin, Alexander N.'
'Bogach, Alexey V.'
'Shevelkov, Andrei V.'

_publ_section_title
;
 Completing the triad: synthesis, structure, and magnetic properties of
 kagome metals Ti<sub>3</sub>Mn<sub>3</sub>Sn<sub>4</sub>Ga and
 Hf<sub>3</sub>Mn<sub>3</sub>Sn<sub>4</sub>Ga.
;
_journal_issue 20
_journal_name_full 'Dalton transactions (Cambridge, England : 2003)'
_journal_page_first 8008
_journal_page_last 8015
_journal_paper_doi 10.1039/d6dt00557h
_journal_volume 55
_journal_year 2026
_chemical_formula_moiety 'Ti3 Mn3 Sn4 Ga'
_chemical_formula_sum 'Ga Mn3 Sn4 Ti3'
_chemical_formula_weight 853.00
_chemical_name_systematic Ti3Mn3Sn4Ga
_space_group_crystal_system hexagonal
_space_group_IT_number 194
_space_group_name_Hall '-P 6c 2c'
_space_group_name_H-M_alt 'P 63/m m c'
_audit_block_doi 10.25505/fiz.icsd.cc2r38tz
_audit_creation_method SHELXL-2018/3
_audit_update_record
;
2026-03-05 deposited with the CCDC.	2026-05-20 downloaded from the CCDC.
;
_cell_angle_alpha 90
_cell_angle_beta 90
_cell_angle_gamma 120
_cell_formula_units_Z 2
_cell_length_a 8.9310(2)
_cell_length_b 8.9310(2)
_cell_length_c 5.45190(10)
_cell_measurement_reflns_used 3833
_cell_measurement_temperature 100(2)
_cell_measurement_theta_max 60.842
_cell_measurement_theta_min 5.267
_cell_volume 376.599(14)
_computing_structure_refinement 'SHELXL-2018/3 (Sheldrick, 2018)'
_computing_structure_solution 'SHELXT 2018/2 (Sheldrick, 2018)'
_diffrn_ambient_temperature 100(2)
_diffrn_measured_fraction_theta_full 0.994
_diffrn_measured_fraction_theta_max 0.996
_diffrn_measurement_device_type 'Bruker D8 Quest with Photon III detector'
_diffrn_measurement_method '\w and \f scans'
_diffrn_radiation_type MoK\a
_diffrn_radiation_wavelength 0.71073
_diffrn_reflns_av_R_equivalents 0.0327
_diffrn_reflns_av_unetI/netI 0.0154
_diffrn_reflns_Laue_measured_fraction_full 0.994
_diffrn_reflns_Laue_measured_fraction_max 0.996
_diffrn_reflns_limit_h_max 12
_diffrn_reflns_limit_h_min -12
_diffrn_reflns_limit_k_max 12
_diffrn_reflns_limit_k_min -12
_diffrn_reflns_limit_l_max 7
_diffrn_reflns_limit_l_min -7
_diffrn_reflns_number 3902
_diffrn_reflns_point_group_measured_fraction_full 0.994
_diffrn_reflns_point_group_measured_fraction_max 0.996
_diffrn_reflns_theta_full 25.242
_diffrn_reflns_theta_max 30.421
_diffrn_reflns_theta_min 2.633
_diffrn_source 'microfocus sealed X-ray tube'
_exptl_absorpt_coefficient_mu 24.259
_exptl_absorpt_correction_T_max 0.0997
_exptl_absorpt_correction_T_min 0.0490
_exptl_absorpt_correction_type multi-scan
_exptl_absorpt_process_details
;
 SADABS 2016/2: Krause, L., Herbst-Irmer, R., Sheldrick G.M. & Stalke D.,
 J. Appl. Cryst. 48 (2015) 3-10
;
_exptl_crystal_colour grey
_exptl_crystal_density_diffrn 7.522
_exptl_crystal_description 'truncated prism'
_exptl_crystal_F_000 744
_exptl_crystal_preparation 'Magnetic properties'
_exptl_crystal_recrystallization_method 'From the Melt'
_exptl_crystal_size_max 0.2
_exptl_crystal_size_mid 0.1
_exptl_crystal_size_min 0.1
_refine_diff_density_max 0.869
_refine_diff_density_min -0.815
_refine_diff_density_rms 0.181
_refine_ls_extinction_coef 0.0045(5)
_refine_ls_extinction_expression Fc^*^=kFc[1+0.001xFc^2^\l^3^/sin(2\q)]^-1/4^
_refine_ls_extinction_method 'SHELXL-2018/3 (Sheldrick 2018)'
_refine_ls_goodness_of_fit_ref 1.345
_refine_ls_hydrogen_treatment undef
_refine_ls_matrix_type full
_refine_ls_number_parameters 18
_refine_ls_number_reflns 247
_refine_ls_number_restraints 0
_refine_ls_restrained_S_all 1.345
_refine_ls_R_factor_all 0.0194
_refine_ls_R_factor_gt 0.0194
_refine_ls_shift/su_max 0.000
_refine_ls_shift/su_mean 0.000
_refine_ls_structure_factor_coef Fsqd
_refine_ls_weighting_details 'w=1/[\s^2^(Fo^2^)+(0.0100P)^2^+3.7146P] where P=(Fo^2^+2Fc^2^)/3'
_refine_ls_weighting_scheme calc
_refine_ls_wR_factor_gt 0.0444
_refine_ls_wR_factor_ref 0.0444
_reflns_Friedel_coverage 0.000
_reflns_number_gt 247
_reflns_number_total 247
_reflns_threshold_expression 'I > 2\s(I)'
_cod_data_source_file d6dt00557h2.cif
_cod_data_source_block Ti3Mn3Sn4Ga
_cod_original_cell_volume 376.598(18)
_cod_database_code 7721088
_shelx_shelxl_version_number 2018/3
_shelx_space_group_comment
;
The symmetry employed for this shelxl refinement is uniquely defined
by the following loop, which should always be used as a source of
symmetry information in preference to the above space-group names.
They are only intended as comments.
;

loop_
_space_group_symop_operation_xyz
'x, y, z'
'-y, x-y, z'
'-x+y, -x, z'
'-x, -y, z+1/2'
'y, -x+y, z+1/2'
'x-y, x, z+1/2'
'y, x, -z'
'x-y, -y, -z'
'-x, -x+y, -z'
'-y, -x, -z+1/2'
'-x+y, y, -z+1/2'
'x, x-y, -z+1/2'
'-x, -y, -z'
'y, -x+y, -z'
'x-y, x, -z'
'x, y, -z-1/2'
'-y, x-y, -z-1/2'
'-x+y, -x, -z-1/2'
'-y, -x, z'
'-x+y, y, z'
'x, x-y, z'
'y, x, z-1/2'
'x-y, -y, z-1/2'
'-x, -x+y, z-1/2'

loop_
_atom_site_label
_atom_site_type_symbol
_atom_site_fract_x
_atom_site_fract_y
_atom_site_fract_z
_atom_site_U_iso_or_equiv
_atom_site_adp_type
_atom_site_occupancy
_atom_site_site_symmetry_order
_atom_site_calc_flag
_atom_site_refinement_flags_posn
_atom_site_refinement_flags_adp
_atom_site_refinement_flags_occupancy
_atom_site_disorder_assembly
_atom_site_disorder_group
Ti Ti 0.14872(9) 0.29744(18) 0.250000 0.0060(3) Uani 1 4 d S T P . .
Mn Mn 0.500000 0.000000 0.000000 0.0049(2) Uani 1 4 d S T P . .
Sn1 Sn 0.79512(3) 0.59023(7) 0.250000 0.00580(17) Uani 1 4 d S T P . .
Sn2 Sn 0.333333 0.666667 0.250000 0.0046(2) Uani 1 12 d S T P . .
Ga Ga 0.000000 0.000000 0.000000 0.0034(3) Uani 1 12 d S T P . .

loop_
_atom_site_aniso_label
_atom_site_aniso_U_11
_atom_site_aniso_U_22
_atom_site_aniso_U_33
_atom_site_aniso_U_23
_atom_site_aniso_U_13
_atom_site_aniso_U_12
Ti 0.0056(4) 0.0041(6) 0.0076(5) 0.000 0.000 0.0020(3)
Mn 0.0042(4) 0.0037(5) 0.0067(5) -0.0003(4) -0.00014(19) 0.0019(2)
Sn1 0.0046(2) 0.0063(3) 0.0070(2) 0.000 0.000 0.00317(13)
Sn2 0.0032(2) 0.0032(2) 0.0076(4) 0.000 0.000 0.00158(12)
Ga 0.0028(4) 0.0028(4) 0.0048(6) 0.000 0.000 0.00139(18)

loop_
_atom_type_symbol
_atom_type_description
_atom_type_scat_dispersion_real
_atom_type_scat_dispersion_imag
_atom_type_scat_source
Ti Ti 0.2776 0.4457 'International Tables Vol C Tables 4.2.6.8 and 6.1.1.4'
Mn Mn 0.3368 0.7283 'International Tables Vol C Tables 4.2.6.8 and 6.1.1.4'
Sn Sn -0.6537 1.4246 'International Tables Vol C Tables 4.2.6.8 and 6.1.1.4'
Ga Ga 0.2307 1.6083 'International Tables Vol C Tables 4.2.6.8 and 6.1.1.4'

loop_
_citation_id
_citation_doi
_citation_year
1 10.1039/d6dt00557h 2026

loop_
_geom_angle_atom_site_label_1
_geom_angle_atom_site_label_2
_geom_angle_atom_site_label_3
_geom_angle
_geom_angle_site_symmetry_1
_geom_angle_site_symmetry_3
_geom_angle_publ_flag
Ga Ti Ga 61.29(3) . 4 ?
Ga Ti Sn1 77.46(3) . 3_565 ?
Ga Ti Sn1 77.46(3) 4 3_565 ?
Ga Ti Sn1 77.46(3) . 2_655 ?
Ga Ti Sn1 77.46(3) 4 2_655 ?
Sn1 Ti Sn1 150.76(6) 3_565 2_655 ?
Ga Ti Sn2 149.355(15) . . ?
Ga Ti Sn2 149.355(15) 4 . ?
Sn1 Ti Sn2 104.62(3) 3_565 . ?
Sn1 Ti Sn2 104.62(3) 2_655 . ?
Ga Ti Sn1 138.32(4) . 13_666 ?
Ga Ti Sn1 77.033(15) 4 13_666 ?
Sn1 Ti Sn1 94.396(2) 3_565 13_666 ?
Sn1 Ti Sn1 94.395(2) 2_655 13_666 ?
Sn2 Ti Sn1 72.32(3) . 13_666 ?
Ga Ti Sn1 77.033(15) . 13_665 ?
Ga Ti Sn1 138.32(4) 4 13_665 ?
Sn1 Ti Sn1 94.396(2) 3_565 13_665 ?
Sn1 Ti Sn1 94.395(2) 2_655 13_665 ?
Sn2 Ti Sn1 72.32(3) . 13_665 ?
Sn1 Ti Sn1 144.64(6) 13_666 13_665 ?
Ga Ti Mn 132.06(2) . 6 ?
Ga Ti Mn 102.369(10) 4 6 ?
Sn1 Ti Mn 146.95(2) 3_565 6 ?
Sn1 Ti Mn 54.629(8) 2_655 6 ?
Sn2 Ti Mn 59.08(2) . 6 ?
Sn1 Ti Mn 54.414(12) 13_666 6 ?
Sn1 Ti Mn 105.66(3) 13_665 6 ?
Ga Ti Mn 132.06(2) . 5_565 ?
Ga Ti Mn 102.369(10) 4 5_565 ?
Sn1 Ti Mn 54.628(8) 3_565 5_565 ?
Sn1 Ti Mn 146.95(2) 2_655 5_565 ?
Sn2 Ti Mn 59.08(2) . 5_565 ?
Sn1 Ti Mn 54.415(12) 13_666 5_565 ?
Sn1 Ti Mn 105.66(3) 13_665 5_565 ?
Mn Ti Mn 94.15(3) 6 5_565 ?
Ga Ti Mn 102.369(10) . 2 ?
Ga Ti Mn 132.06(2) 4 2 ?
Sn1 Ti Mn 54.628(8) 3_565 2 ?
Sn1 Ti Mn 146.95(2) 2_655 2 ?
Sn2 Ti Mn 59.08(2) . 2 ?
Sn1 Ti Mn 105.66(3) 13_666 2 ?
Sn1 Ti Mn 54.415(12) 13_665 2 ?
Mn Ti Mn 118.16(4) 6 2 ?
Mn Ti Mn 53.102(13) 5_565 2 ?
Ga Ti Mn 102.369(10) . 3_665 ?
Ga Ti Mn 132.06(2) 4 3_665 ?
Sn1 Ti Mn 146.95(2) 3_565 3_665 ?
Sn1 Ti Mn 54.629(8) 2_655 3_665 ?
Sn2 Ti Mn 59.08(2) . 3_665 ?
Sn1 Ti Mn 105.66(3) 13_666 3_665 ?
Sn1 Ti Mn 54.414(12) 13_665 3_665 ?
Mn Ti Mn 53.102(13) 6 3_665 ?
Mn Ti Mn 118.16(4) 5_565 3_665 ?
Mn Ti Mn 94.15(3) 2 3_665 ?
Sn1 Mn Sn1 180.00(2) 14 2_655 ?
Sn1 Mn Sn1 78.93(2) 14 15_545 ?
Sn1 Mn Sn1 101.07(2) 2_655 15_545 ?
Sn1 Mn Sn1 101.07(2) 14 3_665 ?
Sn1 Mn Sn1 78.93(2) 2_655 3_665 ?
Sn1 Mn Sn1 180.0 15_545 3_665 ?
Sn1 Mn Mn 120.227(2) 14 4_655 ?
Sn1 Mn Mn 59.773(2) 2_655 4_655 ?
Sn1 Mn Mn 120.227(2) 15_545 4_655 ?
Sn1 Mn Mn 59.773(2) 3_665 4_655 ?
Sn1 Mn Mn 59.773(2) 14 4_654 ?
Sn1 Mn Mn 120.227(2) 2_655 4_654 ?
Sn1 Mn Mn 59.773(2) 15_545 4_654 ?
Sn1 Mn Mn 120.227(2) 3_665 4_654 ?
Mn Mn Mn 180.0 4_655 4_654 ?
Sn1 Mn Sn2 106.390(6) 14 13_665 ?
Sn1 Mn Sn2 73.610(6) 2_655 13_665 ?
Sn1 Mn Sn2 106.389(6) 15_545 13_665 ?
Sn1 Mn Sn2 73.611(6) 3_665 13_665 ?
Mn Mn Sn2 117.864(1) 4_655 13_665 ?
Mn Mn Sn2 62.136(1) 4_654 13_665 ?
Sn1 Mn Sn2 73.610(6) 14 1_545 ?
Sn1 Mn Sn2 106.390(6) 2_655 1_545 ?
Sn1 Mn Sn2 73.611(6) 15_545 1_545 ?
Sn1 Mn Sn2 106.389(6) 3_665 1_545 ?
Mn Mn Sn2 62.136(1) 4_655 1_545 ?
Mn Mn Sn2 117.864(1) 4_654 1_545 ?
Sn2 Mn Sn2 180.0 13_665 1_545 ?
Sn1 Mn Ti 121.32(2) 14 3 ?
Sn1 Mn Ti 58.68(2) 2_655 3 ?
Sn1 Mn Ti 59.250(5) 15_545 3 ?
Sn1 Mn Ti 120.750(5) 3_665 3 ?
Mn Mn Ti 63.449(7) 4_655 3 ?
Mn Mn Ti 116.551(7) 4_654 3 ?
Sn2 Mn Ti 122.85(2) 13_665 3 ?
Sn2 Mn Ti 57.15(2) 1_545 3 ?
Sn1 Mn Ti 58.68(2) 14 15_655 ?
Sn1 Mn Ti 121.32(2) 2_655 15_655 ?
Sn1 Mn Ti 120.750(5) 15_545 15_655 ?
Sn1 Mn Ti 59.250(5) 3_665 15_655 ?
Mn Mn Ti 116.551(7) 4_655 15_655 ?
Mn Mn Ti 63.449(7) 4_654 15_655 ?
Sn2 Mn Ti 57.15(2) 13_665 15_655 ?
Sn2 Mn Ti 122.85(2) 1_545 15_655 ?
Ti Mn Ti 180.000(17) 3 15_655 ?
Sn1 Mn Ti 120.750(5) 14 14 ?
Sn1 Mn Ti 59.250(5) 2_655 14 ?
Sn1 Mn Ti 58.68(2) 15_545 14 ?
Sn1 Mn Ti 121.32(2) 3_665 14 ?
Mn Mn Ti 116.551(7) 4_655 14 ?
Mn Mn Ti 63.449(7) 4_654 14 ?
Sn2 Mn Ti 57.15(2) 13_665 14 ?
Sn2 Mn Ti 122.85(2) 1_545 14 ?
Ti Mn Ti 71.59(4) 3 14 ?
Ti Mn Ti 108.41(4) 15_655 14 ?
Sn1 Mn Ti 59.250(5) 14 2_655 ?
Sn1 Mn Ti 120.750(5) 2_655 2_655 ?
Sn1 Mn Ti 121.32(2) 15_545 2_655 ?
Sn1 Mn Ti 58.68(2) 3_665 2_655 ?
Mn Mn Ti 63.449(7) 4_655 2_655 ?
Mn Mn Ti 116.551(7) 4_654 2_655 ?
Sn2 Mn Ti 122.85(2) 13_665 2_655 ?
Sn2 Mn Ti 57.15(2) 1_545 2_655 ?
Ti Mn Ti 108.41(4) 3 2_655 ?
Ti Mn Ti 71.59(4) 15_655 2_655 ?
Ti Mn Ti 180.00(2) 14 2_655 ?
Mn Sn1 Mn 60.454(4) 3_665 6 ?
Mn Sn1 Mn 150.12(2) 3_665 5_665 ?
Mn Sn1 Mn 111.114(8) 6 5_665 ?
Mn Sn1 Mn 111.114(8) 3_665 2_655 ?
Mn Sn1 Mn 150.12(2) 6 2_655 ?
Mn Sn1 Mn 60.454(4) 5_665 2_655 ?
Mn Sn1 Ti 66.69(2) 3_665 2_665 ?
Mn Sn1 Ti 66.69(2) 6 2_665 ?
Mn Sn1 Ti 139.71(2) 5_665 2_665 ?
Mn Sn1 Ti 139.71(2) 2_655 2_665 ?
Mn Sn1 Ti 139.71(2) 3_665 3_665 ?
Mn Sn1 Ti 139.71(2) 6 3_665 ?
Mn Sn1 Ti 66.69(2) 5_665 3_665 ?
Mn Sn1 Ti 66.69(2) 2_655 3_665 ?
Ti Sn1 Ti 89.24(6) 2_665 3_665 ?
Mn Sn1 Ti 123.913(3) 3_665 13_666 ?
Mn Sn1 Ti 66.336(11) 6 13_666 ?
Mn Sn1 Ti 66.336(11) 5_665 13_666 ?
Mn Sn1 Ti 123.913(3) 2_655 13_666 ?
Ti Sn1 Ti 77.52(3) 2_665 13_666 ?
Ti Sn1 Ti 77.52(3) 3_665 13_666 ?
Mn Sn1 Ti 66.336(11) 3_665 13_665 ?
Mn Sn1 Ti 123.913(3) 6 13_665 ?
Mn Sn1 Ti 123.913(3) 5_665 13_665 ?
Mn Sn1 Ti 66.336(11) 2_655 13_665 ?
Ti Sn1 Ti 77.52(3) 2_665 13_665 ?
Ti Sn1 Ti 77.52(3) 3_665 13_665 ?
Ti Sn1 Ti 144.64(6) 13_666 13_665 ?
Ti Sn2 Ti 120.0 3_565 2_665 ?
Ti Sn2 Ti 120.0 3_565 . ?
Ti Sn2 Ti 120.0 2_665 . ?
Ti Sn2 Mn 63.766(1) 3_565 4_665 ?
Ti Sn2 Mn 63.8 2_665 4_665 ?
Ti Sn2 Mn 152.136(1) . 4_665 ?
Ti Sn2 Mn 63.766(1) 3_565 2 ?
Ti Sn2 Mn 152.136(1) 2_665 2 ?
Ti Sn2 Mn 63.766(1) . 2 ?
Mn Sn2 Mn 127.5 4_665 2 ?
Ti Sn2 Mn 63.8 3_565 5_565 ?
Ti Sn2 Mn 152.136(1) 2_665 5_565 ?
Ti Sn2 Mn 63.8 . 5_565 ?
Mn Sn2 Mn 99.924(1) 4_665 5_565 ?
Mn Sn2 Mn 55.727(1) 2 5_565 ?
Ti Sn2 Mn 63.8 3_565 1_565 ?
Ti Sn2 Mn 63.8 2_665 1_565 ?
Ti Sn2 Mn 152.136(1) . 1_565 ?
Mn Sn2 Mn 55.727(1) 4_665 1_565 ?
Mn Sn2 Mn 99.924(1) 2 1_565 ?
Mn Sn2 Mn 127.5 5_565 1_565 ?
Ti Sn2 Mn 152.136(1) 3_565 6 ?
Ti Sn2 Mn 63.8 2_665 6 ?
Ti Sn2 Mn 63.8 . 6 ?
Mn Sn2 Mn 99.924(1) 4_665 6 ?
Mn Sn2 Mn 127.533(1) 2 6 ?
Mn Sn2 Mn 99.924(1) 5_565 6 ?
Mn Sn2 Mn 127.5 1_565 6 ?
Ti Sn2 Mn 152.136(1) 3_565 3_665 ?
Ti Sn2 Mn 63.767(1) 2_665 3_665 ?
Ti Sn2 Mn 63.8 . 3_665 ?
Mn Sn2 Mn 127.5 4_665 3_665 ?
Mn Sn2 Mn 99.924(1) 2 3_665 ?
Mn Sn2 Mn 127.533(1) 5_565 3_665 ?
Mn Sn2 Mn 99.924(1) 1_565 3_665 ?
Mn Sn2 Mn 55.727(2) 6 3_665 ?
Ti Ga Ti 180.00(3) . 13 ?
Ti Ga Ti 83.67(2) . 14 ?
Ti Ga Ti 96.33(2) 13 14 ?
Ti Ga Ti 96.33(2) . 2 ?
Ti Ga Ti 83.67(2) 13 2 ?
Ti Ga Ti 180.00(3) 14 2 ?
Ti Ga Ti 83.67(2) . 15 ?
Ti Ga Ti 96.33(2) 13 15 ?
Ti Ga Ti 96.33(2) 14 15 ?
Ti Ga Ti 83.67(2) 2 15 ?
Ti Ga Ti 96.33(2) . 3 ?
Ti Ga Ti 83.67(2) 13 3 ?
Ti Ga Ti 83.67(2) 14 3 ?
Ti Ga Ti 96.33(2) 2 3 ?
Ti Ga Ti 180.00(4) 15 3 ?
Ti Ga Ga 59.355(15) . 4 ?
Ti Ga Ga 120.645(15) 13 4 ?
Ti Ga Ga 120.645(15) 14 4 ?
Ti Ga Ga 59.355(15) 2 4 ?
Ti Ga Ga 120.645(15) 15 4 ?
Ti Ga Ga 59.355(15) 3 4 ?
Ti Ga Ga 120.645(15) . 4_554 ?
Ti Ga Ga 59.355(15) 13 4_554 ?
Ti Ga Ga 59.355(15) 14 4_554 ?
Ti Ga Ga 120.645(15) 2 4_554 ?
Ti Ga Ga 59.355(15) 15 4_554 ?
Ti Ga Ga 120.645(15) 3 4_554 ?
Ga Ga Ga 180.0 4 4_554 ?

loop_
_geom_bond_atom_site_label_1
_geom_bond_atom_site_label_2
_geom_bond_distance
_geom_bond_site_symmetry_2
_geom_bond_publ_flag
Ti Ga 2.6740(12) . ?
Ti Ga 2.6740(12) 4 ?
Ti Sn1 2.8365(5) 3_565 ?
Ti Sn1 2.8366(5) 2_655 ?
Ti Sn2 2.8558(14) . ?
Ti Sn1 2.8611(4) 13_666 ?
Ti Sn1 2.8611(4) 13_665 ?
Ti Mn 3.0492(7) 6 ?
Ti Mn 3.0492(7) 5_565 ?
Ti Mn 3.0492(7) 2 ?
Ti Mn 3.0492(7) 3_665 ?
Mn Sn1 2.70736(14) 14 ?
Mn Sn1 2.70736(14) 2_655 ?
Mn Sn1 2.70741(14) 15_545 ?
Mn Sn1 2.70741(14) 3_665 ?
Mn Mn 2.72595(5) 4_655 ?
Mn Mn 2.72595(5) 4_654 ?
Mn Sn2 2.91628(5) 13_665 ?
Mn Sn2 2.91628(5) 1_545 ?
Ga Ga 2.72595(5) 4 ?
Ga Ga 2.72595(5) 4_554 ?
